data_4073568
loop_
_publ_author_name
'Hassan, Mohammad R.'
'Kabir, Shariff E.'
'Nicholson, Brian K.'
'Nordlander, Ebbe'
'Uddin, Md. Nazim'

_publ_section_title
;
 New Ruthenium Carbonyl Clusters Containing Unusual \m5-Sulfido-,
 \m4-Benzyne-, and Thianthrene-Derived Ligands:&#x00A0; Insertion of
 Ruthenium into the Thianthrene Ring by C&#x2212;S Activation
;
_journal_issue 18
_journal_name_full Organometallics
_journal_page_first 4627
_journal_paper_doi 10.1021/om7004707
_journal_volume 26
_journal_year 2007
_chemical_formula_moiety 'C32 H15 N O12 Ru5 S2, 0.5(C H2 Cl2)'
_chemical_formula_sum 'C32.5 H16 Cl N O12 Ru5 S2'
_chemical_formula_weight 1217.38
_chemical_name_systematic
;
 ?
;
_space_group_IT_number 14
_symmetry_cell_setting monoclinic
_symmetry_space_group_name_Hall '-P 2ybc'
_symmetry_space_group_name_H-M 'P 1 21/c 1'
_atom_sites_solution_hydrogens geom
_atom_sites_solution_primary direct
_atom_sites_solution_secondary difmap
_audit_creation_method SHELXL-97
_cell_angle_alpha 90.00
_cell_angle_beta 108.452(1)
_cell_angle_gamma 90.00
_cell_formula_units_Z 4
_cell_length_a 18.2731(2)
_cell_length_b 11.7362(2)
_cell_length_c 17.7859(3)
_cell_measurement_reflns_used 7002
_cell_measurement_temperature 89(2)
_cell_measurement_theta_max 26
_cell_measurement_theta_min 3
_cell_volume 3618.21(10)
_computing_structure_refinement 'SHELXL-97 (Sheldrick, 1997)'
_diffrn_ambient_temperature 89(2)
_diffrn_measured_fraction_theta_full 0.994
_diffrn_measured_fraction_theta_max 0.994
_diffrn_measurement_device_type 'Bruker SMART CCD'
_diffrn_radiation_monochromator graphite
_diffrn_radiation_source 'fine-focus sealed tube'
_diffrn_radiation_type MoK\a
_diffrn_radiation_wavelength 0.71073
_diffrn_reflns_av_R_equivalents 0.0352
_diffrn_reflns_av_sigmaI/netI 0.0410
_diffrn_reflns_limit_h_max 22
_diffrn_reflns_limit_h_min -22
_diffrn_reflns_limit_k_max 13
_diffrn_reflns_limit_k_min -14
_diffrn_reflns_limit_l_max 22
_diffrn_reflns_limit_l_min -11
_diffrn_reflns_number 21239
_diffrn_reflns_theta_full 26.41
_diffrn_reflns_theta_max 26.41
_diffrn_reflns_theta_min 2.10
_exptl_absorpt_coefficient_mu 2.292
_exptl_absorpt_correction_T_max 0.8379
_exptl_absorpt_correction_T_min 0.5275
_exptl_absorpt_correction_type multi-scan
_exptl_absorpt_process_details SADABS
_exptl_crystal_colour red
_exptl_crystal_density_diffrn 2.235
_exptl_crystal_density_method 'not measured'
_exptl_crystal_description plate
_exptl_crystal_F_000 2332
_exptl_crystal_size_max 0.32
_exptl_crystal_size_mid 0.24
_exptl_crystal_size_min 0.08
_refine_diff_density_max 0.803
_refine_diff_density_min -0.784
_refine_diff_density_rms 0.129
_refine_ls_extinction_method none
_refine_ls_goodness_of_fit_ref 1.074
_refine_ls_hydrogen_treatment constr
_refine_ls_matrix_type full
_refine_ls_number_parameters 497
_refine_ls_number_reflns 7388
_refine_ls_number_restraints 0
_refine_ls_restrained_S_all 1.074
_refine_ls_R_factor_all 0.0425
_refine_ls_R_factor_gt 0.0309
_refine_ls_shift/su_max 0.001
_refine_ls_shift/su_mean 0.000
_refine_ls_structure_factor_coef Fsqd
_refine_ls_weighting_details 'calc w=1/[\s^2^(Fo^2^)+(0.0288P)^2^+4.1417P] where P=(Fo^2^+2Fc^2^)/3'
_refine_ls_weighting_scheme calc
_refine_ls_wR_factor_gt 0.0650
_refine_ls_wR_factor_ref 0.0694
_reflns_number_gt 6249
_reflns_number_total 7388
_reflns_threshold_expression >2sigma(I)
_cod_data_source_file om7004707.cif
_cod_data_source_block mn79c
_cod_original_cell_volume 3618.2(1)
_cod_original_sg_symbol_H-M P2(1)/c
_cod_original_formula_sum 'C32.50 H16 Cl N O12 Ru5 S2'
_cod_database_code 4073568

loop_
_symmetry_equiv_pos_as_xyz
'x, y, z'
'-x, y+1/2, -z+1/2'
'-x, -y, -z'
'x, -y-1/2, z-1/2'

loop_
_atom_site_label
_atom_site_type_symbol
_atom_site_fract_x
_atom_site_fract_y
_atom_site_fract_z
_atom_site_U_iso_or_equiv
_atom_site_adp_type
_atom_site_occupancy
_atom_site_symmetry_multiplicity
_atom_site_calc_flag
_atom_site_refinement_flags
Ru1 Ru 0.303687(18) 0.63212(2) 0.223066(18) 0.01153(8) Uani 1 1 d .
Ru2 Ru 0.175296(18) 0.52541(3) 0.110432(18) 0.01203(8) Uani 1 1 d .
Ru3 Ru 0.076254(18) 0.56287(2) 0.196985(18) 0.01159(8) Uani 1 1 d .
Ru4 Ru 0.185028(18) 0.71700(2) 0.278082(18) 0.01060(8) Uani 1 1 d .
Ru5 Ru 0.25258(2) 0.35235(3) 0.347480(19) 0.01505(8) Uani 1 1 d .
S1 S 0.21281(5) 0.51527(8) 0.25706(6) 0.01139(19) Uani 1 1 d .
S2 S 0.40369(6) 0.52418(8) 0.31615(6) 0.0154(2) Uani 1 1 d .
O11 O 0.37525(18) 0.8620(3) 0.2720(2) 0.0316(8) Uani 1 1 d .
O12 O 0.3844(2) 0.6063(3) 0.1001(2) 0.0358(8) Uani 1 1 d .
O21 O 0.2484(2) 0.3030(3) 0.08639(19) 0.0296(8) Uani 1 1 d .
O22 O 0.14641(18) 0.5862(3) -0.06181(17) 0.0248(7) Uani 1 1 d .
O23 O 0.02611(16) 0.3922(2) 0.05610(17) 0.0191(6) Uani 1 1 d .
O31 O -0.08811(17) 0.6452(2) 0.12268(18) 0.0234(7) Uani 1 1 d .
O32 O 0.01187(17) 0.3707(2) 0.27271(18) 0.0248(7) Uani 1 1 d .
O34 O 0.05518(17) 0.6805(3) 0.34799(17) 0.0219(6) Uani 1 1 d .
O41 O 0.28746(18) 0.7537(3) 0.44673(18) 0.0236(7) Uani 1 1 d .
O42 O 0.16004(19) 0.9712(2) 0.27333(18) 0.0267(7) Uani 1 1 d .
O51 O 0.3075(3) 0.1494(3) 0.4527(2) 0.0560(13) Uani 1 1 d .
O52 O 0.13387(18) 0.4002(3) 0.43375(19) 0.0251(7) Uani 1 1 d .
N1 N 0.1770(2) 0.2563(3) 0.2528(2) 0.0216(8) Uani 1 1 d .
C11 C 0.3509(2) 0.7721(4) 0.2562(3) 0.0201(9) Uani 1 1 d .
C12 C 0.3546(2) 0.6140(4) 0.1473(3) 0.0212(9) Uani 1 1 d .
C21 C 0.2231(3) 0.3885(4) 0.0961(3) 0.0207(9) Uani 1 1 d .
C22 C 0.1574(2) 0.5602(3) 0.0032(3) 0.0186(9) Uani 1 1 d .
C23 C 0.0703(2) 0.4566(3) 0.0953(2) 0.0156(8) Uani 1 1 d .
C31 C -0.0260(3) 0.6147(3) 0.1503(2) 0.0173(9) Uani 1 1 d .
C32 C 0.0364(2) 0.4423(3) 0.2437(2) 0.0154(8) Uani 1 1 d .
C34 C 0.0904(2) 0.6714(3) 0.3041(2) 0.0165(8) Uani 1 1 d .
C41 C 0.2502(2) 0.7363(3) 0.3836(2) 0.0158(8) Uani 1 1 d .
C42 C 0.1691(2) 0.8750(3) 0.2762(2) 0.0156(8) Uani 1 1 d .
C51 C 0.2871(3) 0.2274(4) 0.4138(3) 0.0303(11) Uani 1 1 d .
C52 C 0.1759(2) 0.3864(3) 0.3993(2) 0.0174(9) Uani 1 1 d .
C53 C 0.1444(3) 0.2062(3) 0.1978(3) 0.0213(9) Uani 1 1 d .
C54 C 0.1079(3) 0.1409(4) 0.1251(3) 0.0325(11) Uani 1 1 d .
H54A H 0.1479 0.1075 0.1060 0.049 Uiso 1 1 calc R
H54B H 0.0753 0.1917 0.0845 0.049 Uiso 1 1 calc R
H54C H 0.0762 0.0800 0.1364 0.049 Uiso 1 1 calc R
C61 C 0.3393(2) 0.3054(3) 0.2972(2) 0.0180(9) Uani 1 1 d .
C62 C 0.3448(3) 0.1920(4) 0.2732(3) 0.0235(10) Uani 1 1 d .
H62 H 0.3112 0.1363 0.2831 0.028 Uiso 1 1 calc R
C63 C 0.3973(3) 0.1588(4) 0.2356(3) 0.0298(11) Uani 1 1 d .
H63 H 0.3997 0.0812 0.2214 0.036 Uiso 1 1 calc R
C64 C 0.4462(3) 0.2373(4) 0.2188(3) 0.0311(11) Uani 1 1 d .
H64 H 0.4797 0.2153 0.1899 0.037 Uiso 1 1 calc R
C65 C 0.4458(2) 0.3487(4) 0.2444(3) 0.0218(9) Uani 1 1 d .
H65 H 0.4804 0.4034 0.2356 0.026 Uiso 1 1 calc R
C66 C 0.3932(2) 0.3792(3) 0.2838(2) 0.0164(8) Uani 1 1 d .
C71 C 0.3329(2) 0.4541(3) 0.4293(2) 0.0179(9) Uani 1 1 d .
C72 C 0.3359(3) 0.4632(4) 0.5093(2) 0.0216(9) Uani 1 1 d .
H72 H 0.3035 0.4151 0.5279 0.026 Uiso 1 1 calc R
C73 C 0.3842(3) 0.5393(4) 0.5623(3) 0.0255(10) Uani 1 1 d .
H73 H 0.3831 0.5428 0.6153 0.031 Uiso 1 1 calc R
C74 C 0.4332(3) 0.6092(4) 0.5393(3) 0.0263(11) Uani 1 1 d .
H74 H 0.4643 0.6634 0.5752 0.032 Uiso 1 1 calc R
C75 C 0.4368(2) 0.5997(4) 0.4636(2) 0.0205(9) Uani 1 1 d .
H75 H 0.4723 0.6449 0.4474 0.025 Uiso 1 1 calc R
C76 C 0.3878(2) 0.5232(3) 0.4099(2) 0.0185(9) Uani 1 1 d .
C81 C 0.2074(2) 0.7186(3) 0.1456(2) 0.0132(8) Uani 1 1 d .
C82 C 0.1284(2) 0.7015(3) 0.1418(2) 0.0129(8) Uani 1 1 d .
C83 C 0.0716(2) 0.7769(3) 0.0902(2) 0.0149(8) Uani 1 1 d .
H83 H 0.0192 0.7702 0.0883 0.018 Uiso 1 1 calc R
C84 C 0.0908(2) 0.8567(3) 0.0446(2) 0.0191(9) Uani 1 1 d .
H84 H 0.0519 0.9044 0.0112 0.023 Uiso 1 1 calc R
C85 C 0.1677(3) 0.8695(3) 0.0463(3) 0.0221(9) Uani 1 1 d .
H85 H 0.1803 0.9240 0.0128 0.027 Uiso 1 1 calc R
C86 C 0.2241(2) 0.8047(3) 0.0954(2) 0.0183(9) Uani 1 1 d .
H86 H 0.2760 0.8161 0.0968 0.022 Uiso 1 1 calc R
Cl1A Cl 0.5251(3) 0.0730(4) 0.5554(3) 0.0786(13) Uani 0.50 1 d P
Cl1B Cl 0.4821(2) 0.1162(3) 0.5471(2) 0.0579(10) Uani 0.50 1 d P
C99 C 0.5308(7) -0.0066(9) 0.5327(6) 0.041(3) Uani 0.50 1 d P

loop_
_atom_site_aniso_label
_atom_site_aniso_U_11
_atom_site_aniso_U_22
_atom_site_aniso_U_33
_atom_site_aniso_U_23
_atom_site_aniso_U_13
_atom_site_aniso_U_12
Ru1 0.01256(16) 0.01136(15) 0.01206(16) 0.00070(11) 0.00589(13) 0.00004(12)
Ru2 0.01603(17) 0.01147(15) 0.01034(16) -0.00119(11) 0.00666(13) -0.00102(12)
Ru3 0.01273(16) 0.01088(15) 0.01270(16) -0.00048(12) 0.00620(13) -0.00095(12)
Ru4 0.01319(16) 0.00965(14) 0.00999(16) -0.00050(11) 0.00515(12) 0.00029(12)
Ru5 0.02347(19) 0.01107(15) 0.01444(17) 0.00225(12) 0.01144(14) 0.00317(13)
S1 0.0151(5) 0.0097(4) 0.0111(5) 0.0007(3) 0.0067(4) 0.0005(4)
S2 0.0149(5) 0.0159(5) 0.0155(5) 0.0008(4) 0.0051(4) 0.0030(4)
O11 0.0292(19) 0.0213(17) 0.042(2) -0.0021(14) 0.0083(16) -0.0086(14)
O12 0.039(2) 0.050(2) 0.030(2) 0.0082(16) 0.0265(17) 0.0144(17)
O21 0.047(2) 0.0207(16) 0.0299(19) -0.0008(13) 0.0238(16) 0.0108(15)
O22 0.0371(19) 0.0260(16) 0.0133(16) -0.0001(12) 0.0108(14) -0.0069(14)
O23 0.0230(16) 0.0162(14) 0.0188(16) -0.0041(12) 0.0073(13) -0.0050(12)
O31 0.0160(16) 0.0197(15) 0.0325(19) -0.0006(13) 0.0049(14) 0.0017(12)
O32 0.0239(17) 0.0225(16) 0.0297(18) 0.0037(13) 0.0111(14) -0.0079(13)
O34 0.0244(16) 0.0280(16) 0.0188(16) -0.0044(13) 0.0144(13) -0.0043(13)
O41 0.0249(17) 0.0263(16) 0.0176(17) -0.0040(13) 0.0037(14) 0.0078(13)
O42 0.045(2) 0.0127(15) 0.0257(18) 0.0025(12) 0.0163(15) 0.0043(14)
O51 0.103(4) 0.039(2) 0.045(2) 0.0279(19) 0.049(2) 0.040(2)
O52 0.0283(18) 0.0242(16) 0.0285(18) -0.0082(13) 0.0171(15) -0.0067(13)
N1 0.030(2) 0.0117(16) 0.030(2) 0.0030(16) 0.0190(18) -0.0009(15)
C11 0.015(2) 0.020(2) 0.025(2) 0.0003(18) 0.0066(18) 0.0010(17)
C12 0.023(2) 0.021(2) 0.022(2) 0.0050(17) 0.0087(19) 0.0077(17)
C21 0.026(2) 0.022(2) 0.018(2) 0.0013(17) 0.0124(19) -0.0022(18)
C22 0.023(2) 0.0149(19) 0.020(2) -0.0042(17) 0.0090(18) -0.0062(17)
C23 0.017(2) 0.0131(19) 0.018(2) 0.0033(16) 0.0070(17) 0.0022(16)
C31 0.027(2) 0.0110(18) 0.015(2) -0.0030(15) 0.0092(18) -0.0068(17)
C32 0.0104(19) 0.0152(19) 0.019(2) -0.0041(16) 0.0029(17) -0.0019(16)
C34 0.016(2) 0.0157(19) 0.018(2) 0.0013(16) 0.0045(17) 0.0025(16)
C41 0.016(2) 0.0151(19) 0.017(2) -0.0022(16) 0.0064(18) 0.0010(16)
C42 0.018(2) 0.017(2) 0.014(2) -0.0009(15) 0.0078(17) 0.0006(16)
C51 0.046(3) 0.026(2) 0.029(3) 0.008(2) 0.027(2) 0.014(2)
C52 0.022(2) 0.0106(18) 0.021(2) -0.0011(16) 0.0073(19) -0.0006(16)
C53 0.026(2) 0.013(2) 0.028(3) 0.0030(18) 0.013(2) 0.0002(18)
C54 0.042(3) 0.026(2) 0.032(3) -0.004(2) 0.016(2) -0.003(2)
C61 0.024(2) 0.0168(19) 0.015(2) 0.0032(16) 0.0084(18) 0.0043(17)
C62 0.034(3) 0.017(2) 0.024(2) 0.0006(17) 0.015(2) 0.0042(19)
C63 0.035(3) 0.020(2) 0.040(3) -0.005(2) 0.019(2) 0.007(2)
C64 0.034(3) 0.030(2) 0.037(3) -0.005(2) 0.022(2) 0.005(2)
C65 0.020(2) 0.024(2) 0.023(2) 0.0011(18) 0.0088(19) 0.0066(18)
C66 0.017(2) 0.0170(19) 0.015(2) 0.0007(16) 0.0058(17) 0.0067(16)
C71 0.021(2) 0.020(2) 0.013(2) 0.0038(16) 0.0049(17) 0.0105(17)
C72 0.024(2) 0.026(2) 0.015(2) 0.0031(17) 0.0068(18) 0.0116(19)
C73 0.031(3) 0.033(2) 0.013(2) -0.0007(18) 0.0073(19) 0.018(2)
C74 0.023(2) 0.027(2) 0.021(2) -0.0061(19) -0.0050(19) 0.0132(19)
C75 0.020(2) 0.021(2) 0.019(2) -0.0003(17) 0.0038(18) 0.0083(17)
C76 0.020(2) 0.020(2) 0.015(2) 0.0002(16) 0.0039(17) 0.0065(17)
C81 0.017(2) 0.0106(17) 0.012(2) -0.0007(15) 0.0044(16) 0.0007(15)
C82 0.019(2) 0.0119(18) 0.0098(19) -0.0015(14) 0.0077(16) 0.0008(15)
C83 0.016(2) 0.0162(19) 0.013(2) -0.0024(15) 0.0051(16) 0.0009(16)
C84 0.022(2) 0.017(2) 0.015(2) 0.0029(16) 0.0013(17) 0.0039(17)
C85 0.028(2) 0.019(2) 0.020(2) 0.0076(17) 0.0086(19) 0.0013(18)
C86 0.019(2) 0.019(2) 0.020(2) 0.0049(17) 0.0106(18) -0.0021(17)
Cl1A 0.090(3) 0.090(4) 0.070(3) -0.038(3) 0.044(3) -0.038(3)
Cl1B 0.047(2) 0.0402(18) 0.075(3) -0.0113(16) 0.0040(19) -0.0070(16)
C99 0.065(8) 0.025(5) 0.036(6) -0.015(5) 0.020(5) 0.007(5)

loop_
_atom_type_symbol
_atom_type_description
_atom_type_scat_dispersion_real
_atom_type_scat_dispersion_imag
_atom_type_scat_source
C C 0.0033 0.0016 'International Tables Vol C Tables 4.2.6.8 and 6.1.1.4'
H H 0.0000 0.0000 'International Tables Vol C Tables 4.2.6.8 and 6.1.1.4'
O O 0.0106 0.0060 'International Tables Vol C Tables 4.2.6.8 and 6.1.1.4'
S S 0.1246 0.1234 'International Tables Vol C Tables 4.2.6.8 and 6.1.1.4'
Ru Ru -1.2594 0.8363 'International Tables Vol C Tables 4.2.6.8 and 6.1.1.4'
N N 0.0061 0.0033 'International Tables Vol C Tables 4.2.6.8 and 6.1.1.4'
Cl Cl 0.1484 0.1585 'International Tables Vol C Tables 4.2.6.8 and 6.1.1.4'

loop_
_geom_angle_atom_site_label_1
_geom_angle_atom_site_label_2
_geom_angle_atom_site_label_3
_geom_angle
_geom_angle_site_symmetry_3
C11 Ru1 C12 92.41(19) .
C11 Ru1 C81 89.41(16) .
C12 Ru1 C81 94.92(16) .
C11 Ru1 S1 136.04(14) .
C12 Ru1 S1 131.55(14) .
C81 Ru1 S1 86.46(11) .
C11 Ru1 S2 94.12(13) .
C12 Ru1 S2 89.62(13) .
C81 Ru1 S2 174.13(11) .
S1 Ru1 S2 87.75(3) .
C11 Ru1 Ru4 84.76(13) .
C12 Ru1 Ru4 153.81(13) .
C81 Ru1 Ru4 59.09(11) .
S1 Ru1 Ru4 55.99(2) .
S2 Ru1 Ru4 116.53(3) .
C11 Ru1 Ru2 143.75(13) .
C12 Ru1 Ru2 86.01(14) .
C81 Ru1 Ru2 54.79(10) .
S1 Ru1 Ru2 55.83(2) .
S2 Ru1 Ru2 122.04(3) .
Ru4 Ru1 Ru2 81.206(12) .
C22 Ru2 C21 89.24(18) .
C22 Ru2 C23 95.66(17) .
C21 Ru2 C23 95.90(17) .
C22 Ru2 C82 95.15(15) .
C21 Ru2 C82 173.15(17) .
C23 Ru2 C82 88.91(14) .
C22 Ru2 C81 90.53(15) .
C21 Ru2 C81 139.72(16) .
C23 Ru2 C81 124.17(14) .
C82 Ru2 C81 35.27(13) .
C22 Ru2 S1 168.81(12) .
C21 Ru2 S1 96.66(13) .
C23 Ru2 S1 93.19(12) .
C82 Ru2 S1 78.15(9) .
C81 Ru2 S1 78.81(9) .
C22 Ru2 Ru3 126.80(13) .
C21 Ru2 Ru3 128.77(13) .
C23 Ru2 Ru3 51.28(11) .
C82 Ru2 Ru3 51.64(9) .
C81 Ru2 Ru3 81.47(10) .
S1 Ru2 Ru3 55.42(2) .
C22 Ru2 Ru1 117.37(12) .
C21 Ru2 Ru1 98.98(13) .
C23 Ru2 Ru1 143.70(12) .
C82 Ru2 Ru1 74.34(9) .
C81 Ru2 Ru1 46.80(9) .
S1 Ru2 Ru1 52.38(2) .
Ru3 Ru2 Ru1 94.435(13) .
C31 Ru3 C32 88.19(17) .
C31 Ru3 C23 92.14(16) .
C32 Ru3 C23 90.67(16) .
C31 Ru3 C34 91.27(16) .
C32 Ru3 C34 90.46(16) .
C23 Ru3 C34 176.43(15) .
C31 Ru3 C82 94.13(15) .
C32 Ru3 C82 177.45(15) .
C23 Ru3 C82 88.19(14) .
C34 Ru3 C82 90.54(14) .
C31 Ru3 S1 174.36(12) .
C32 Ru3 S1 96.80(12) .
C23 Ru3 S1 90.45(11) .
C34 Ru3 S1 86.06(10) .
C82 Ru3 S1 80.93(10) .
C31 Ru3 Ru4 118.12(11) .
C32 Ru3 Ru4 125.24(12) .
C23 Ru3 Ru4 130.95(11) .
C34 Ru3 Ru4 46.07(10) .
C82 Ru3 Ru4 54.39(10) .
S1 Ru3 Ru4 56.69(2) .
C31 Ru3 Ru2 122.63(12) .
C32 Ru3 Ru2 122.44(12) .
C23 Ru3 Ru2 46.53(11) .
C34 Ru3 Ru2 130.31(11) .
C82 Ru3 Ru2 55.31(9) .
S1 Ru3 Ru2 56.55(2) .
Ru4 Ru3 Ru2 84.494(12) .
C42 Ru4 C41 86.83(17) .
C42 Ru4 C34 97.34(17) .
C41 Ru4 C34 96.98(17) .
C42 Ru4 C82 92.50(15) .
C41 Ru4 C82 167.94(16) .
C34 Ru4 C82 95.05(15) .
C42 Ru4 S1 168.93(12) .
C41 Ru4 S1 99.76(12) .
C34 Ru4 S1 90.72(12) .
C82 Ru4 S1 79.17(9) .
C42 Ru4 C81 92.68(15) .
C41 Ru4 C81 133.69(15) .
C34 Ru4 C81 128.85(15) .
C82 Ru4 C81 34.27(13) .
S1 Ru4 C81 76.33(8) .
C42 Ru4 Ru3 124.14(12) .
C41 Ru4 Ru3 136.58(12) .
C34 Ru4 Ru3 53.69(12) .
C82 Ru4 Ru3 52.30(9) .
S1 Ru4 Ru3 55.77(2) .
C81 Ru4 Ru3 79.47(9) .
C42 Ru4 Ru1 118.31(12) .
C41 Ru4 Ru1 94.28(12) .
C34 Ru4 Ru1 143.12(11) .
C82 Ru4 Ru1 75.43(10) .
S1 Ru4 Ru1 52.71(2) .
C81 Ru4 Ru1 46.28(9) .
Ru3 Ru4 Ru1 95.356(13) .
C51 Ru5 C52 90.67(18) .
C51 Ru5 C71 89.2(2) .
C52 Ru5 C71 90.27(17) .
C51 Ru5 C61 85.08(18) .
C52 Ru5 C61 175.74(16) .
C71 Ru5 C61 89.34(16) .
C51 Ru5 N1 95.11(19) .
C52 Ru5 N1 95.69(15) .
C71 Ru5 N1 172.57(15) .
C61 Ru5 N1 85.03(15) .
C51 Ru5 S1 176.89(15) .
C52 Ru5 S1 92.43(12) .
C71 Ru5 S1 90.47(11) .
C61 Ru5 S1 91.82(11) .
N1 Ru5 S1 84.87(9) .
Ru1 S1 Ru3 117.09(4) .
Ru1 S1 Ru5 122.04(4) .
Ru3 S1 Ru5 120.87(4) .
Ru1 S1 Ru4 71.30(3) .
Ru3 S1 Ru4 67.55(3) .
Ru5 S1 Ru4 132.72(4) .
Ru1 S1 Ru2 71.79(3) .
Ru3 S1 Ru2 68.03(3) .
Ru5 S1 Ru2 130.68(4) .
Ru4 S1 Ru2 96.39(3) .
C76 S2 C66 105.23(19) .
C76 S2 Ru1 109.59(14) .
C66 S2 Ru1 107.41(13) .
C53 N1 Ru5 170.8(4) .
O11 C11 Ru1 174.6(4) .
O12 C12 Ru1 177.7(4) .
O21 C21 Ru2 176.4(4) .
O22 C22 Ru2 177.2(3) .
O23 C23 Ru2 142.2(3) .
O23 C23 Ru3 135.6(3) .
Ru2 C23 Ru3 82.19(15) .
O31 C31 Ru3 179.3(4) .
O32 C32 Ru3 178.9(4) .
O34 C34 Ru4 146.4(3) .
O34 C34 Ru3 133.2(3) .
Ru4 C34 Ru3 80.25(15) .
O41 C41 Ru4 176.2(3) .
O42 C42 Ru4 178.1(4) .
O51 C51 Ru5 178.3(5) .
O52 C52 Ru5 174.8(4) .
N1 C53 C54 175.5(5) .
C66 C61 C62 114.6(4) .
C66 C61 Ru5 125.1(3) .
C62 C61 Ru5 120.3(3) .
C63 C62 C61 122.4(4) .
C64 C63 C62 120.7(4) .
C63 C64 C65 119.1(4) .
C64 C65 C66 118.8(4) .
C61 C66 C65 124.2(4) .
C61 C66 S2 123.3(3) .
C65 C66 S2 112.5(3) .
C72 C71 C76 113.5(4) .
C72 C71 Ru5 122.8(3) .
C76 C71 Ru5 123.7(3) .
C73 C72 C71 123.1(4) .
C74 C73 C72 121.1(4) .
C73 C74 C75 118.8(4) .
C74 C75 C76 120.1(4) .
C75 C76 C71 123.2(4) .
C75 C76 S2 112.0(3) .
C71 C76 S2 124.8(3) .
C82 C81 C86 118.3(3) .
C82 C81 Ru1 125.4(3) .
C86 C81 Ru1 116.2(3) .
C82 C81 Ru2 72.2(2) .
C86 C81 Ru2 126.0(3) .
Ru1 C81 Ru2 78.41(12) .
C82 C81 Ru4 65.5(2) .
C86 C81 Ru4 135.5(3) .
Ru1 C81 Ru4 74.64(12) .
Ru2 C81 Ru4 98.05(13) .
C81 C82 C83 116.9(3) .
C81 C82 Ru3 129.4(3) .
C83 C82 Ru3 113.5(3) .
C81 C82 Ru4 80.2(2) .
C83 C82 Ru4 127.3(3) .
Ru3 C82 Ru4 73.31(11) .
C81 C82 Ru2 72.6(2) .
C83 C82 Ru2 128.6(3) .
Ru3 C82 Ru2 73.04(11) .
Ru4 C82 Ru2 103.83(15) .
C84 C83 C82 122.1(4) .
C83 C84 C85 120.5(4) .
C86 C85 C84 120.4(4) .
C85 C86 C81 121.7(4) .
Cl1A C99 Cl1A 130.2(9) 3_656
Cl1B C99 Cl1B 136.6(7) 3_656

loop_
_geom_bond_atom_site_label_1
_geom_bond_atom_site_label_2
_geom_bond_distance
_geom_bond_site_symmetry_2
Ru1 C11 1.862(4) .
Ru1 C12 1.876(4) .
Ru1 C81 2.119(4) .
Ru1 S1 2.3747(10) .
Ru1 S2 2.4020(10) .
Ru1 Ru4 2.8274(4) .
Ru1 Ru2 2.8479(4) .
Ru2 C22 1.875(4) .
Ru2 C21 1.885(4) .
Ru2 C23 2.020(4) .
Ru2 C82 2.370(4) .
Ru2 C81 2.375(4) .
Ru2 S1 2.4807(10) .
Ru2 Ru3 2.7572(4) .
Ru3 C31 1.889(4) .
Ru3 C32 1.900(4) .
Ru3 C23 2.171(4) .
Ru3 C34 2.237(4) .
Ru3 C82 2.260(4) .
Ru3 S1 2.4479(10) .
Ru3 Ru4 2.7365(4) .
Ru4 C42 1.875(4) .
Ru4 C41 1.890(4) .
Ru4 C34 2.000(4) .
Ru4 C82 2.322(4) .
Ru4 S1 2.4744(9) .
Ru4 C81 2.516(4) .
Ru5 C51 1.863(5) .
Ru5 C52 1.947(4) .
Ru5 C71 2.085(4) .
Ru5 C61 2.125(4) .
Ru5 N1 2.131(4) .
Ru5 S1 2.4557(10) .
S2 C76 1.781(4) .
S2 C66 1.787(4) .
O11 C11 1.145(5) .
O12 C12 1.139(5) .
O21 C21 1.140(5) .
O22 C22 1.150(5) .
O23 C23 1.163(5) .
O31 C31 1.142(5) .
O32 C32 1.148(5) .
O34 C34 1.163(5) .
O41 C41 1.133(5) .
O42 C42 1.140(5) .
O51 C51 1.136(5) .
O52 C52 1.136(5) .
N1 C53 1.136(6) .
C53 C54 1.467(6) .
C61 C66 1.386(6) .
C61 C62 1.411(6) .
C62 C63 1.388(6) .
C63 C64 1.381(7) .
C64 C65 1.385(6) .
C65 C66 1.403(6) .
C71 C72 1.410(6) .
C71 C76 1.416(6) .
C72 C73 1.393(6) .
C73 C74 1.370(7) .
C74 C75 1.374(6) .
C75 C76 1.406(6) .
C81 C82 1.438(5) .
C81 C86 1.444(5) .
C82 C83 1.449(5) .
C83 C84 1.357(6) .
C84 C85 1.405(6) .
C85 C86 1.354(6) .
Cl1A Cl1B 0.909(5) .
Cl1A C99 1.035(10) .
Cl1A C99 1.759(11) 3_656
Cl1B C99 1.755(11) .
Cl1B C99 1.875(12) 3_656
C99 C99 1.35(2) 3_656
C99 Cl1A 1.759(11) 3_656
C99 Cl1B 1.875(12) 3_656
